data_4022481
loop_
_publ_author_name
'Jos\'e Barluenga'
'M\'onica \'Alvarez-P\'erez'
'F\'elix Rodr\'iguez'
'Fracisco J. Fa\~nan\'as'
'Jos\'e A. Cuesta'
'Santiago Garc\'ia-Granda'

_publ_contact_author
;
      Santiago Garc\'ia-Granda 
      Departamento de Qu\'imica F\'isica y Anal\'itica
      Facultad de Qu\'imica
      Universidad de Oviedo
      Avda. Juli\'an Claver\'ia, 8
      33006 Oviedo
      Spain
;
_publ_contact_author_email sgg@sauron.quimica.uniovi.es
_publ_contact_author_fax '0034 98 5103125'
_publ_contact_author_phone '0034 98 5103477'
_publ_section_title
;
 Total Diastereofacial Selective Iodofunctionalization of
 Terpene Derivatives Based on Ipy~2~BF~4~
;
_journal_name_full 'Journal of Organic Chemistry'
_journal_page_first 6583
_journal_page_last 6586
_journal_paper_doi 10.1021/jo034517f
_journal_volume 68
_journal_year 2003
_chemical_absolute_configuration rmad
_chemical_formula_moiety 'C23 H33 I O3'
_chemical_formula_sum 'C23 H33 I O3'
_chemical_formula_weight 484.39
_chemical_name_systematic
;
 ?
;
_space_group_IT_number 19
_symmetry_cell_setting orthorhombic
_symmetry_space_group_name_Hall 'P 2ac 2ab'
_symmetry_space_group_name_H-M 'P 21 21 21'
_atom_sites_solution_hydrogens geom
_atom_sites_solution_primary direct
_atom_sites_solution_secondary difmap
_audit_creation_method SHELXL-97
_cell_angle_alpha 90.00
_cell_angle_beta 90.00
_cell_angle_gamma 90.00
_cell_formula_units_Z 4
_cell_length_a 8.47(6)
_cell_length_b 13.710(15)
_cell_length_c 19.471(4)
_cell_measurement_reflns_used 25
_cell_measurement_temperature 293(2)
_cell_measurement_theta_max 15
_cell_measurement_theta_min 10
_cell_volume 2260(16)
_computing_cell_refinement 'CRYSDA (Beurskens et al., 1992)'
_computing_data_collection 'CAD-4 EXPRESS (Enraf-Nonius, 1994)'
_computing_data_reduction 'REFLEX (Garc\'ia-Granda et al., 1999)'
_computing_molecular_graphics 'ORTEP3(Farrugia, 1997)'
_computing_publication_material 'WINGX(Farrugia, 1999)'
_computing_structure_refinement 'SHELXL97 (Sheldrick, 1997)'
_computing_structure_solution 'DIRDIF (Beurskens et al., 1996)'
_diffrn_ambient_temperature 293(2)
_diffrn_measured_fraction_theta_full 0.996
_diffrn_measured_fraction_theta_max 0.996
_diffrn_measurement_device_type 'Nonius CAD-4 diffractometer'
_diffrn_measurement_method '\w-2\q scan technique'
_diffrn_radiation_monochromator graphite
_diffrn_radiation_source 'fine-focus sealed tube'
_diffrn_radiation_type MoK\a
_diffrn_radiation_wavelength 0.71073
_diffrn_reflns_av_R_equivalents 0.0218
_diffrn_reflns_av_sigmaI/netI 0.0634
_diffrn_reflns_limit_h_max 10
_diffrn_reflns_limit_h_min -10
_diffrn_reflns_limit_k_max 16
_diffrn_reflns_limit_k_min -16
_diffrn_reflns_limit_l_max 23
_diffrn_reflns_limit_l_min -23
_diffrn_reflns_number 5024
_diffrn_reflns_theta_full 25.96
_diffrn_reflns_theta_max 25.96
_diffrn_reflns_theta_min 1.82
_diffrn_standards_decay_% 11.41
_diffrn_standards_interval_count 200
_diffrn_standards_interval_time 60
_diffrn_standards_number 3
_exptl_absorpt_coefficient_mu 1.436
_exptl_absorpt_correction_T_max 0.675
_exptl_absorpt_correction_T_min 0.597
_exptl_absorpt_correction_type empirical
_exptl_absorpt_process_details 'XABS2 (PARKIN et al., 1995)'
_exptl_crystal_colour colorless
_exptl_crystal_density_diffrn 1.424
_exptl_crystal_density_method 'not measured'
_exptl_crystal_description prismatic
_exptl_crystal_F_000 992
_exptl_crystal_size_max 0.46
_exptl_crystal_size_mid 0.13
_exptl_crystal_size_min 0.10
_refine_diff_density_max 0.617
_refine_diff_density_min -0.682
_refine_diff_density_rms 0.095
_refine_ls_abs_structure_details 'Flack H D (1983), Acta Cryst. A39, 876-881'
_refine_ls_abs_structure_Flack -0.03(4)
_refine_ls_extinction_method none
_refine_ls_goodness_of_fit_ref 1.031
_refine_ls_hydrogen_treatment mixed
_refine_ls_matrix_type full
_refine_ls_number_parameters 244
_refine_ls_number_reflns 4400
_refine_ls_number_restraints 0
_refine_ls_restrained_S_all 1.031
_refine_ls_R_factor_all 0.0998
_refine_ls_R_factor_gt 0.0415
_refine_ls_shift/su_max 0.001
_refine_ls_shift/su_mean 0.000
_refine_ls_structure_factor_coef Fsqd
_refine_ls_weighting_details 'calc w=1/[\s^2^(Fo^2^)+(0.0494P)^2^+1.9178P] where P=(Fo^2^+2Fc^2^)/3'
_refine_ls_weighting_scheme calc
_refine_ls_wR_factor_gt 0.0936
_refine_ls_wR_factor_ref 0.1147
_reflns_number_gt 2860
_reflns_number_total 4400
_reflns_threshold_expression >2sigma(I)
_cod_data_source_file jo034517fsi20030422_113738_1.cif
_cod_data_source_block 2e
_cod_depositor_comments
;
The following automatic conversions were performed:
'_symmetry_cell_setting' value 'Orthorhombic' changed to 'orthorhombic'
according to '/home/saulius/struct/CIF-dictionaries/cif_core.dic'
dictionary named 'cif_core.dic' version 2.4.1 from 2010-06-29.

Automatic conversion script
Id: cif_fix_enum 1527 2010-12-29 10:47:43Z saulius 
;
_cod_database_code 4022481

loop_
_symmetry_equiv_pos_as_xyz
'x, y, z'
'x+1/2, -y+1/2, -z'
'-x, y+1/2, -z+1/2'
'-x+1/2, -y, z+1/2'

loop_
_atom_site_label
_atom_site_type_symbol
_atom_site_fract_x
_atom_site_fract_y
_atom_site_fract_z
_atom_site_U_iso_or_equiv
_atom_site_adp_type
_atom_site_occupancy
_atom_site_symmetry_multiplicity
_atom_site_calc_flag
_atom_site_refinement_flags
I I 1.02285(6) 1.00539(3) 0.94432(2) 0.06914(19) Uani 1 1 d .
C12 C 1.2640(7) 1.0149(6) 1.2281(3) 0.0527(17) Uani 1 1 d .
H12A H 1.2301 1.0125 1.2751 0.079 Uiso 1 1 calc R
H12B H 1.2712 1.0817 1.2135 0.079 Uiso 1 1 calc R
H12C H 1.3657 0.9844 1.2239 0.079 Uiso 1 1 calc R
C14 C 1.2367(7) 1.0554(4) 0.9931(3) 0.0410(15) Uani 1 1 d .
H14A H 1.3193 1.0079 0.9846 0.049 Uiso 1 1 calc R
H14B H 1.2687 1.1160 0.9715 0.049 Uiso 1 1 calc R
O1 O 1.0913(4) 1.1308(3) 1.08784(19) 0.0368(9) Uani 1 1 d .
O6 O 1.1739(5) 0.7934(3) 1.1357(2) 0.0489(11) Uani 1 1 d .
C16 C 1.3807(7) 1.1206(4) 1.0934(3) 0.0321(14) Uani 1 1 d .
C19 C 1.6596(9) 1.2140(6) 1.1335(3) 0.055(2) Uani 1 1 d .
H19 H 1.7518 1.2456 1.1470 0.066 Uiso 1 1 calc R
C13 C 1.2250(7) 1.0722(4) 1.0709(3) 0.0306(13) Uani 1 1 d .
C3 C 1.1926(6) 0.9711(4) 1.1061(3) 0.0347(13) Uani 1 1 d .
H3 H 1.1106 0.9385 1.0790 0.042 Uiso 1 1 calc R
C5 C 1.3145(9) 0.8131(4) 1.0986(4) 0.0489(17) Uani 1 1 d .
C17 C 1.5272(7) 1.0888(4) 1.0694(3) 0.0424(14) Uani 1 1 d .
H17 H 1.5317 1.0366 1.0390 0.051 Uiso 1 1 calc R
C20 C 1.5179(9) 1.2461(5) 1.1560(4) 0.0531(18) Uani 1 1 d .
H20 H 1.5136 1.2994 1.1854 0.064 Uiso 1 1 calc R
C9 C 0.8586(8) 0.8705(6) 1.2309(4) 0.058(2) Uani 1 1 d .
H9 H 0.7586 0.8402 1.2446 0.070 Uiso 1 1 calc R
C23 C 1.4624(9) 0.7739(5) 1.1344(4) 0.057(2) Uani 1 1 d .
H23A H 1.4795 0.8093 1.1763 0.086 Uiso 1 1 calc R
H23B H 1.5521 0.7819 1.1047 0.086 Uiso 1 1 calc R
H23C H 1.4483 0.7059 1.1446 0.086 Uiso 1 1 calc R
C22 C 1.2887(10) 0.7716(5) 1.0276(4) 0.069(2) Uani 1 1 d .
H22A H 1.3752 0.7898 0.9984 0.104 Uiso 1 1 calc R
H22B H 1.1920 0.7968 1.0090 0.104 Uiso 1 1 calc R
H22C H 1.2825 0.7018 1.0303 0.104 Uiso 1 1 calc R
C21 C 1.3784(8) 1.2008(5) 1.1360(3) 0.0418(16) Uani 1 1 d .
H21 H 1.2822 1.2250 1.1516 0.050 Uiso 1 1 calc R
C7 C 1.1511(7) 0.8469(5) 1.1973(3) 0.0452(16) Uani 1 1 d .
H7 H 1.2407 0.8339 1.2279 0.054 Uiso 1 1 calc R
C18 C 1.6673(8) 1.1341(5) 1.0902(4) 0.0526(18) Uani 1 1 d .
H18 H 1.7644 1.1107 1.0752 0.063 Uiso 1 1 calc R
C11 C 0.8550(7) 0.9256(5) 1.1621(4) 0.0566(19) Uani 1 1 d .
H11A H 0.8959 0.8887 1.1235 0.068 Uiso 1 1 calc R
H11B H 0.7539 0.9552 1.1513 0.068 Uiso 1 1 calc R
C25 C 0.9896(10) 0.9647(7) 1.3324(4) 0.091(3) Uani 1 1 d .
H25A H 1.0262 1.0291 1.3436 0.136 Uiso 1 1 calc R
H25B H 1.0786 0.9220 1.3271 0.136 Uiso 1 1 calc R
H25C H 0.9232 0.9410 1.3687 0.136 Uiso 1 1 calc R
C8 C 1.0002(9) 0.8032(5) 1.2305(4) 0.062(2) Uani 1 1 d .
H8A H 0.9723 0.7441 1.2059 0.074 Uiso 1 1 calc R
H8B H 1.0243 0.7850 1.2775 0.074 Uiso 1 1 calc R
C15 C 1.0738(7) 1.2186(4) 1.0495(3) 0.0418(14) Uani 1 1 d .
H15A H 1.0066 1.2628 1.0742 0.063 Uiso 1 1 calc R
H15B H 1.0274 1.2040 1.0057 0.063 Uiso 1 1 calc R
H15C H 1.1755 1.2480 1.0428 0.063 Uiso 1 1 calc R
C1 C 0.9740(6) 0.9951(5) 1.1946(3) 0.0445(12) Uani 1 1 d .
H1 H 0.9570 1.0633 1.1815 0.053 Uiso 1 1 calc R
C10 C 0.8963(9) 0.9681(5) 1.2659(4) 0.062(2) Uani 1 1 d .
O4 O 1.3355(5) 0.9178(3) 1.0958(2) 0.0417(11) Uani 1 1 d .
C2 C 1.1444(6) 0.9609(4) 1.1829(3) 0.0363(14) Uani 1 1 d .
C24 C 0.7480(10) 1.0287(8) 1.2783(5) 0.103(4) Uani 1 1 d .
H24A H 0.7774 1.0920 1.2950 0.154 Uiso 1 1 calc R
H24B H 0.6825 0.9967 1.3116 0.154 Uiso 1 1 calc R
H24C H 0.6908 1.0356 1.2360 0.154 Uiso 1 1 calc R

loop_
_atom_site_aniso_label
_atom_site_aniso_U_11
_atom_site_aniso_U_22
_atom_site_aniso_U_33
_atom_site_aniso_U_23
_atom_site_aniso_U_13
_atom_site_aniso_U_12
I 0.0902(4) 0.0602(3) 0.0571(2) 0.0051(3) -0.0360(2) -0.0245(4)
C12 0.062(4) 0.059(5) 0.037(3) 0.012(4) -0.013(3) -0.016(4)
C14 0.049(4) 0.042(3) 0.032(3) -0.002(3) -0.002(3) -0.010(3)
O1 0.032(2) 0.034(2) 0.045(2) 0.0111(18) 0.0025(17) 0.0032(17)
O6 0.047(3) 0.032(2) 0.068(3) 0.008(2) 0.002(2) -0.008(2)
C16 0.037(4) 0.030(3) 0.030(3) 0.007(3) -0.006(3) -0.006(3)
C19 0.054(5) 0.063(5) 0.049(4) 0.014(4) -0.021(3) -0.028(4)
C13 0.033(3) 0.030(3) 0.029(3) 0.003(2) 0.001(2) -0.003(2)
C3 0.030(3) 0.027(3) 0.047(3) 0.003(2) -0.003(2) -0.006(2)
C5 0.056(4) 0.029(3) 0.062(5) -0.002(3) -0.004(4) 0.004(3)
C17 0.033(3) 0.039(3) 0.056(4) 0.011(3) -0.001(3) 0.000(3)
C20 0.053(5) 0.054(4) 0.053(4) -0.005(3) -0.014(4) -0.015(4)
C9 0.034(4) 0.072(5) 0.068(5) 0.034(4) 0.005(3) -0.001(3)
C23 0.052(5) 0.043(4) 0.076(5) 0.000(3) -0.003(5) 0.013(4)
C22 0.090(6) 0.047(4) 0.072(5) -0.010(4) 0.000(4) -0.004(4)
C21 0.038(4) 0.042(4) 0.046(4) -0.003(3) -0.006(3) -0.004(3)
C7 0.035(4) 0.045(4) 0.055(4) 0.020(3) 0.001(3) 0.002(3)
C18 0.037(4) 0.052(4) 0.069(5) 0.024(4) -0.004(3) -0.004(3)
C11 0.033(4) 0.072(5) 0.065(5) 0.032(4) -0.003(3) 0.000(3)
C25 0.094(7) 0.125(7) 0.054(4) 0.028(4) 0.022(4) -0.009(6)
C8 0.059(5) 0.051(4) 0.075(5) 0.032(3) 0.000(4) -0.004(4)
C15 0.045(4) 0.032(3) 0.049(4) 0.015(3) -0.001(3) 0.004(2)
C1 0.040(3) 0.045(3) 0.049(3) 0.021(3) 0.010(2) 0.008(4)
C10 0.058(4) 0.063(5) 0.064(4) 0.027(4) 0.019(3) 0.013(4)
O4 0.034(3) 0.029(2) 0.062(3) 0.001(2) 0.007(2) 0.0026(19)
C2 0.028(3) 0.036(3) 0.045(4) 0.011(3) 0.005(3) 0.000(2)
C24 0.089(6) 0.125(10) 0.093(6) 0.036(6) 0.059(5) 0.022(6)

loop_
_atom_type_symbol
_atom_type_description
_atom_type_scat_dispersion_real
_atom_type_scat_dispersion_imag
_atom_type_scat_source
C C 0.0033 0.0016 'International Tables Vol C Tables 4.2.6.8 and 6.1.1.4'
H H 0.0000 0.0000 'International Tables Vol C Tables 4.2.6.8 and 6.1.1.4'
I I -0.4742 1.8119 'International Tables Vol C Tables 4.2.6.8 and 6.1.1.4'
O O 0.0106 0.0060 'International Tables Vol C Tables 4.2.6.8 and 6.1.1.4'

loop_
_geom_angle_atom_site_label_1
_geom_angle_atom_site_label_2
_geom_angle_atom_site_label_3
_geom_angle
C2 C12 H12A 109.5
C2 C12 H12B 109.5
H12A C12 H12B 109.5
C2 C12 H12C 109.5
H12A C12 H12C 109.5
H12B C12 H12C 109.5
C13 C14 I 115.3(4)
C13 C14 H14A 108.4
I C14 H14A 108.4
C13 C14 H14B 108.4
I C14 H14B 108.4
H14A C14 H14B 107.5
C15 O1 C13 115.9(4)
C5 O6 C7 116.5(5)
C21 C16 C17 117.6(6)
C21 C16 C13 120.2(6)
C17 C16 C13 122.1(6)
C20 C19 C18 119.8(6)
C20 C19 H19 120.1
C18 C19 H19 120.1
O1 C13 C14 111.4(5)
O1 C13 C16 111.7(6)
C14 C13 C16 106.9(5)
O1 C13 C3 104.9(4)
C14 C13 C3 108.1(5)
C16 C13 C3 113.9(5)
O4 C3 C2 108.2(5)
O4 C3 C13 104.0(5)
C2 C3 C13 123.1(4)
O4 C3 H3 106.9
C2 C3 H3 106.9
C13 C3 H3 106.9
O6 C5 O4 108.1(5)
O6 C5 C22 105.8(6)
O4 C5 C22 110.9(6)
O6 C5 C23 112.8(7)
O4 C5 C23 105.3(6)
C22 C5 C23 113.8(6)
C16 C17 C18 121.2(7)
C16 C17 H17 119.4
C18 C17 H17 119.4
C19 C20 C21 121.3(7)
C19 C20 H20 119.4
C21 C20 H20 119.4
C8 C9 C10 111.7(7)
C8 C9 C11 108.1(6)
C10 C9 C11 87.9(5)
C8 C9 H9 115.3
C10 C9 H9 115.3
C11 C9 H9 115.3
C5 C23 H23A 109.5
C5 C23 H23B 109.5
H23A C23 H23B 109.5
C5 C23 H23C 109.5
H23A C23 H23C 109.5
H23B C23 H23C 109.5
C5 C22 H22A 109.5
C5 C22 H22B 109.5
H22A C22 H22B 109.5
C5 C22 H22C 109.5
H22A C22 H22C 109.5
H22B C22 H22C 109.5
C16 C21 C20 120.8(7)
C16 C21 H21 119.6
C20 C21 H21 119.6
O6 C7 C8 105.3(5)
O6 C7 C2 111.3(5)
C8 C7 C2 115.1(5)
O6 C7 H7 108.3
C8 C7 H7 108.3
C2 C7 H7 108.3
C19 C18 C17 119.2(7)
C19 C18 H18 120.4
C17 C18 H18 120.4
C1 C11 C9 86.1(5)
C1 C11 H11A 114.3
C9 C11 H11A 114.3
C1 C11 H11B 114.3
C9 C11 H11B 114.3
H11A C11 H11B 111.4
C10 C25 H25A 109.5
C10 C25 H25B 109.5
H25A C25 H25B 109.5
C10 C25 H25C 109.5
H25A C25 H25C 109.5
H25B C25 H25C 109.5
C9 C8 C7 114.8(6)
C9 C8 H8A 108.6
C7 C8 H8A 108.6
C9 C8 H8B 108.6
C7 C8 H8B 108.6
H8A C8 H8B 107.5
O1 C15 H15A 109.5
O1 C15 H15B 109.5
H15A C15 H15B 109.5
O1 C15 H15C 109.5
H15A C15 H15C 109.5
H15B C15 H15C 109.5
C11 C1 C2 111.6(6)
C11 C1 C10 86.7(5)
C2 C1 C10 116.8(5)
C11 C1 H1 113.0
C2 C1 H1 113.0
C10 C1 H1 113.0
C25 C10 C24 108.1(7)
C25 C10 C9 117.5(6)
C24 C10 C9 112.0(8)
C25 C10 C1 122.7(7)
C24 C10 C1 110.7(6)
C9 C10 C1 84.3(5)
C3 O4 C5 113.5(5)
C12 C2 C1 112.8(6)
C12 C2 C3 109.5(5)
C1 C2 C3 111.3(5)
C12 C2 C7 110.5(5)
C1 C2 C7 107.9(5)
C3 C2 C7 104.5(5)
C10 C24 H24A 109.5
C10 C24 H24B 109.5
H24A C24 H24B 109.5
C10 C24 H24C 109.5
H24A C24 H24C 109.5
H24B C24 H24C 109.5

loop_
_geom_bond_atom_site_label_1
_geom_bond_atom_site_label_2
_geom_bond_distance
I C14 2.156(12)
C12 C2 1.533(10)
C12 H12A 0.9600
C12 H12B 0.9600
C12 H12C 0.9600
C14 C13 1.535(8)
C14 H14A 0.9700
C14 H14B 0.9700
O1 C15 1.423(6)
O1 C13 1.427(9)
O6 C5 1.418(11)
O6 C7 1.420(8)
C16 C21 1.377(9)
C16 C17 1.395(11)
C16 C13 1.540(11)
C19 C20 1.351(13)
C19 C18 1.384(10)
C19 H19 0.9300
C13 C3 1.571(7)
C3 O4 1.428(10)
C3 C2 1.555(8)
C3 H3 0.9800
C5 O4 1.447(7)
C5 C22 1.511(9)
C5 C23 1.531(12)
C17 C18 1.399(11)
C17 H17 0.9300
C20 C21 1.390(11)
C20 H20 0.9300
C9 C8 1.513(12)
C9 C10 1.535(11)
C9 C11 1.538(9)
C9 H9 0.9800
C23 H23A 0.9600
C23 H23B 0.9600
C23 H23C 0.9600
C22 H22A 0.9600
C22 H22B 0.9600
C22 H22C 0.9600
C21 H21 0.9300
C7 C8 1.551(11)
C7 C2 1.589(8)
C7 H7 0.9800
C18 H18 0.9300
C11 C1 1.525(10)
C11 H11A 0.9700
C11 H11B 0.9700
C25 C10 1.518(11)
C25 H25A 0.9600
C25 H25B 0.9600
C25 H25C 0.9600
C8 H8A 0.9700
C8 H8B 0.9700
C15 H15A 0.9600
C15 H15B 0.9600
C15 H15C 0.9600
C1 C2 1.534(12)
C1 C10 1.580(8)
C1 H1 0.9800
C10 C24 1.525(12)
C24 H24A 0.9600
C24 H24B 0.9600
C24 H24C 0.9600

loop_
_geom_torsion_atom_site_label_1
_geom_torsion_atom_site_label_2
_geom_torsion_atom_site_label_3
_geom_torsion_atom_site_label_4
_geom_torsion
C15 O1 C13 C14 -49.6(6)
C15 O1 C13 C16 69.9(6)
C15 O1 C13 C3 -166.3(5)
I C14 C13 O1 -50.0(6)
I C14 C13 C16 -172.3(4)
I C14 C13 C3 64.7(5)
C21 C16 C13 O1 11.4(7)
C17 C16 C13 O1 -165.5(5)
C21 C16 C13 C14 133.5(6)
C17 C16 C13 C14 -43.4(7)
C21 C16 C13 C3 -107.3(6)
C17 C16 C13 C3 75.9(7)
O1 C13 C3 O4 -173.1(4)
C14 C13 C3 O4 68.0(6)
C16 C13 C3 O4 -50.7(7)
O1 C13 C3 C2 -50.0(6)
C14 C13 C3 C2 -168.9(5)
C16 C13 C3 C2 72.5(7)
C7 O6 C5 O4 -44.9(7)
C7 O6 C5 C22 -163.8(5)
C7 O6 C5 C23 71.2(7)
C21 C16 C17 C18 2.8(8)
C13 C16 C17 C18 179.7(6)
C18 C19 C20 C21 -0.6(10)
C17 C16 C21 C20 -2.1(9)
C13 C16 C21 C20 -179.1(6)
C19 C20 C21 C16 1.1(10)
C5 O6 C7 C8 -174.1(5)
C5 O6 C7 C2 60.6(7)
C20 C19 C18 C17 1.3(10)
C16 C17 C18 C19 -2.4(9)
C8 C9 C11 C1 -82.8(7)
C10 C9 C11 C1 29.3(5)
C10 C9 C8 C7 -55.5(8)
C11 C9 C8 C7 39.5(9)
O6 C7 C8 C9 -111.2(7)
C2 C7 C8 C9 11.7(9)
C9 C11 C1 C2 89.1(5)
C9 C11 C1 C10 -28.5(5)
C8 C9 C10 C25 -43.7(8)
C11 C9 C10 C25 -152.3(6)
C8 C9 C10 C24 -169.6(6)
C11 C9 C10 C24 81.8(6)
C8 C9 C10 C1 80.4(6)
C11 C9 C10 C1 -28.3(5)
C11 C1 C10 C25 147.7(7)
C2 C1 C10 C25 35.1(10)
C11 C1 C10 C24 -82.8(8)
C2 C1 C10 C24 164.6(7)
C11 C1 C10 C9 28.6(5)
C2 C1 C10 C9 -84.0(7)
C2 C3 O4 C5 71.1(6)
C13 C3 O4 C5 -156.5(5)
O6 C5 O4 C3 -21.8(7)
C22 C5 O4 C3 93.8(7)
C23 C5 O4 C3 -142.7(6)
C11 C1 C2 C12 -166.9(5)
C10 C1 C2 C12 -69.3(7)
C11 C1 C2 C3 69.6(6)
C10 C1 C2 C3 167.1(5)
C11 C1 C2 C7 -44.5(6)
C10 C1 C2 C7 53.1(7)
O4 C3 C2 C12 68.0(7)
C13 C3 C2 C12 -53.2(7)
O4 C3 C2 C1 -166.5(5)
C13 C3 C2 C1 72.2(7)
O4 C3 C2 C7 -50.3(6)
C13 C3 C2 C7 -171.5(5)
O6 C7 C2 C12 -126.4(6)
C8 C7 C2 C12 113.9(7)
O6 C7 C2 C1 109.8(5)
C8 C7 C2 C1 -9.9(7)
O6 C7 C2 C3 -8.7(6)
C8 C7 C2 C3 -128.4(6)

loop_
_cod_related_entry_id
_cod_related_entry_database
_cod_related_entry_code
1 ChemSpider 9267237
